data_7210142
loop_
_publ_author_name
'Wang, Ping'
'Fan, Rui-Qing'
'Yang, Yu-Lin'
'Liu, Xin-Rong'
'Xiao, Peng'
'Li, Xin-Yu'
'Hasi, Wuliji'
'Cao, Wen-Wu'

_publ_section_title
;
 1-D helical chain, 2-D layered network and 3-D porous lanthanide--organic
 frameworks based on multiple coordination sites of
 benzimidazole-5,6-dicarboxylic acid: synthesis, crystal structure,
 photoluminescence and thermal stability
;
_journal_issue 22
_journal_name_full CrystEngComm
_journal_page_first 4489
_journal_paper_doi 10.1039/c3ce40184g
_journal_volume 15
_journal_year 2013
_chemical_formula_sum 'C18 H21 N4 O14 Tb'
_chemical_formula_weight 676.31
_chemical_name_systematic
;
?
;
_space_group_IT_number 14
_symmetry_cell_setting monoclinic
_symmetry_space_group_name_Hall '-P 2ybc'
_symmetry_space_group_name_H-M 'P 1 21/c 1'
_atom_sites_solution_hydrogens geom
_atom_sites_solution_primary direct
_atom_sites_solution_secondary difmap
_audit_creation_method SHELXL-97
_cell_angle_alpha 90.00
_cell_angle_beta 94.70(3)
_cell_angle_gamma 90.00
_cell_formula_units_Z 4
_cell_length_a 11.185(2)
_cell_length_b 8.9570(18)
_cell_length_c 23.074(5)
_cell_measurement_reflns_used 20897
_cell_measurement_temperature 293(2)
_cell_measurement_theta_max 27.48
_cell_measurement_theta_min 3.01
_cell_volume 2303.9(8)
_computing_cell_refinement 'Bruker SMART'
_computing_data_collection 'Bruker SMART'
_computing_data_reduction 'Bruker SAINT'
_computing_molecular_graphics SHELXP-97
_computing_publication_material SHELXTL
_computing_structure_refinement 'SHELXL-97 (Sheldrick, 1997)'
_computing_structure_solution 'SHELXS-97 (Sheldrick, 1997)'
_diffrn_ambient_temperature 293(2)
_diffrn_measured_fraction_theta_full 0.972
_diffrn_measured_fraction_theta_max 0.972
_diffrn_measurement_device_type 'Bruker Smart APEX CCD area detector'
_diffrn_measurement_method 'phi and omega scans'
_diffrn_radiation_monochromator graphite
_diffrn_radiation_source 'fine-focus sealed tube'
_diffrn_radiation_type MoK\a
_diffrn_radiation_wavelength 0.71073
_diffrn_reflns_av_R_equivalents 0.0358
_diffrn_reflns_av_sigmaI/netI 0.0371
_diffrn_reflns_limit_h_max 14
_diffrn_reflns_limit_h_min -14
_diffrn_reflns_limit_k_max 10
_diffrn_reflns_limit_k_min -11
_diffrn_reflns_limit_l_max 29
_diffrn_reflns_limit_l_min -29
_diffrn_reflns_number 20897
_diffrn_reflns_theta_full 27.48
_diffrn_reflns_theta_max 27.48
_diffrn_reflns_theta_min 3.01
_diffrn_standards_decay_% 0
_diffrn_standards_interval_count 0
_diffrn_standards_interval_time 0
_diffrn_standards_number 0
_exptl_absorpt_coefficient_mu 3.152
_exptl_absorpt_correction_T_max 0.4723
_exptl_absorpt_correction_T_min 0.4475
_exptl_absorpt_correction_type multi-scan
_exptl_absorpt_process_details SADABS
_exptl_crystal_colour colorless
_exptl_crystal_density_diffrn 1.950
_exptl_crystal_density_method 'not measured'
_exptl_crystal_description block
_exptl_crystal_F_000 1336
_exptl_crystal_size_max 0.30
_exptl_crystal_size_mid 0.28
_exptl_crystal_size_min 0.28
_refine_diff_density_max 0.927
_refine_diff_density_min -1.729
_refine_diff_density_rms 0.183
_refine_ls_extinction_method none
_refine_ls_goodness_of_fit_ref 1.088
_refine_ls_hydrogen_treatment mixed
_refine_ls_matrix_type full
_refine_ls_number_parameters 334
_refine_ls_number_reflns 5139
_refine_ls_number_restraints 0
_refine_ls_restrained_S_all 1.088
_refine_ls_R_factor_all 0.0407
_refine_ls_R_factor_gt 0.0339
_refine_ls_shift/su_max 0.044
_refine_ls_shift/su_mean 0.008
_refine_ls_structure_factor_coef Fsqd
_refine_ls_weighting_details 'calc w=1/[\s^2^(Fo^2^)+(0.1000P)^2^+0.0000P] where P=(Fo^2^+2Fc^2^)/3'
_refine_ls_weighting_scheme calc
_refine_ls_wR_factor_gt 0.1223
_refine_ls_wR_factor_ref 0.1314
_reflns_number_gt 4679
_reflns_number_total 5139
_reflns_threshold_expression >2sigma(I)
_cod_data_source_file c3ce40184g.txt
_cod_data_source_block 3
_cod_depositor_comments
;
The following automatic conversions were performed:

'_symmetry_cell_setting' value 'Monoclinic' changed to 'monoclinic'
according to /home/saulius/struct/CIF-dictionaries/cif_core.dic
dictionary named 'cif_core.dic' version 2.4.2 from 2011-04-26.

Automatic conversion script
Id: cif_fix_values 1891 2012-01-12 08:04:46Z andrius 
;
_cod_original_sg_symbol_H-M 'P2(1)/c '
_cod_database_code 7210142

loop_
_symmetry_equiv_pos_as_xyz
'x, y, z'
'-x, y+1/2, -z+1/2'
'-x, -y, -z'
'x, -y-1/2, z-1/2'

loop_
_atom_site_label
_atom_site_type_symbol
_atom_site_fract_x
_atom_site_fract_y
_atom_site_fract_z
_atom_site_U_iso_or_equiv
_atom_site_adp_type
_atom_site_occupancy
_atom_site_symmetry_multiplicity
_atom_site_calc_flag
_atom_site_refinement_flags
Tb1 Tb 0.298099(15) 0.33959(2) 0.235033(8) 0.01632(11) Uani 1 1 d .
O1 O 0.3931(3) 0.5375(4) 0.29153(13) 0.0273(7) Uani 1 1 d .
O2 O 0.2953(3) 0.3767(4) 0.34125(14) 0.0270(7) Uani 1 1 d .
O3 O 0.4779(3) 0.3569(4) 0.18256(16) 0.0272(7) Uani 1 1 d .
O4 O 0.3705(3) 0.1527(3) 0.16739(16) 0.0253(7) Uani 1 1 d .
O5 O 0.1946(4) 0.3600(4) 0.13917(16) 0.0339(9) Uani 1 1 d .
O6 O 0.2547(3) 0.5747(4) 0.17626(13) 0.0267(7) Uani 1 1 d .
O7 O 0.0116(4) 0.8631(4) 0.15575(18) 0.0391(9) Uani 1 1 d .
H7 H -0.0145 0.8729 0.1877 0.059 Uiso 1 1 calc R
O8 O -0.0186(3) 0.6206(4) 0.17267(16) 0.0327(7) Uani 1 1 d .
O9 O 0.4514(3) 0.1804(4) 0.28698(16) 0.0330(8) Uani 1 1 d .
H9B H 0.4535 0.0964 0.2700 0.049 Uiso 1 1 d R
H9C H 0.5195 0.2224 0.2870 0.049 Uiso 1 1 d R
O10 O 0.1077(3) 0.4364(5) 0.25422(18) 0.0487(11) Uani 1 1 d .
H10C H 0.1085 0.5310 0.2514 0.073 Uiso 1 1 d R
H10D H 0.0544 0.4009 0.2297 0.073 Uiso 1 1 d R
O11 O 0.1835(3) 0.1255(4) 0.24969(18) 0.0320(7) Uani 1 1 d .
H11A H 0.2184 0.0739 0.2770 0.048 Uiso 1 1 d R
H11B H 0.1144 0.1512 0.2589 0.048 Uiso 1 1 d R
N1 N 0.6677(3) 0.1123(5) -0.04910(17) 0.0280(8) Uani 1 1 d .
H1A H 0.7185 0.0502 -0.0614 0.034 Uiso 1 1 calc R
N2 N 0.5366(4) 0.2996(5) -0.05024(18) 0.0315(9) Uani 1 1 d .
N3 N 0.1660(3) 0.5958(5) -0.07708(16) 0.0294(8) Uani 1 1 d .
H3A H 0.2169 0.5361 -0.0908 0.035 Uiso 1 1 calc R
N4 N 0.0298(4) 0.7675(5) -0.07348(16) 0.0306(9) Uani 1 1 d .
C1 C 0.6075(4) 0.2176(6) -0.0805(2) 0.0329(10) Uani 1 1 d .
H1B H 0.6148 0.2318 -0.1200 0.039 Uiso 1 1 calc R
C2 C 0.5520(4) 0.2397(5) 0.00522(18) 0.0227(8) Uani 1 1 d .
C3 C 0.6334(4) 0.1216(5) 0.00620(19) 0.0223(8) Uani 1 1 d .
C4 C 0.3362(4) 0.5394(5) 0.44329(18) 0.0218(8) Uani 1 1 d .
H4A H 0.2811 0.4617 0.4429 0.026 Uiso 1 1 calc R
C5 C 0.3911(4) 0.5781(5) 0.39413(18) 0.0200(8) Uani 1 1 d .
C6 C 0.5262(4) 0.1972(5) 0.10532(19) 0.0207(8) Uani 1 1 d .
C7 C 0.4991(4) 0.2806(5) 0.05498(19) 0.0262(9) Uani 1 1 d .
H7A H 0.4468 0.3614 0.0548 0.031 Uiso 1 1 calc R
C8 C 0.3578(4) 0.4927(5) 0.33927(18) 0.0206(8) Uani 1 1 d .
C9 C 0.4553(4) 0.2354(5) 0.15565(18) 0.0223(8) Uani 1 1 d .
C10 C 0.0962(5) 0.6910(6) -0.1077(2) 0.0349(11) Uani 1 1 d .
H10A H 0.0941 0.7025 -0.1479 0.042 Uiso 1 1 calc R
C11 C 0.0568(4) 0.7206(5) -0.01671(18) 0.0225(8) Uani 1 1 d .
C12 C 0.1437(4) 0.6083(5) -0.01959(18) 0.0218(8) Uani 1 1 d .
C13 C 0.1884(4) 0.5327(5) 0.02999(19) 0.0237(9) Uani 1 1 d .
H13A H 0.2442 0.4562 0.0280 0.028 Uiso 1 1 calc R
C14 C 0.1476(3) 0.5744(5) 0.08194(18) 0.0197(8) Uani 1 1 d .
C15 C 0.0613(4) 0.6896(5) 0.08491(19) 0.0213(8) Uani 1 1 d .
C16 C 0.0152(4) 0.7619(5) 0.03564(19) 0.0245(9) Uani 1 1 d .
H16A H -0.0422 0.8364 0.0375 0.029 Uiso 1 1 calc R
C17 C 0.2014(4) 0.4994(5) 0.13604(18) 0.0203(8) Uani 1 1 d .
C18 C 0.0149(4) 0.7268(5) 0.14305(19) 0.0227(9) Uani 1 1 d .
OW1 O 0.2594(6) -0.1613(5) 0.2634(3) 0.0772(19) Uani 1 1 d .
HW1A H 0.3042 -0.1873 0.2932 0.116 Uiso 1 1 d R
HW1B H 0.1868 -0.1816 0.2685 0.116 Uiso 1 1 d R
OW2 O 0.3265(4) 0.4002(5) -0.1075(2) 0.0541(12) Uani 1 1 d .
HW2B H 0.3920 0.4178 -0.0873 0.081 Uiso 1 1 d R
HW2C H 0.3014 0.3137 -0.0994 0.081 Uiso 1 1 d R
OW3 O -0.1563(3) 0.9532(4) -0.10451(14) 0.0275(7) Uani 1 1 d .
HW3B H -0.1063 1.0064 -0.1211 0.041 Uiso 1 1 d R
HW3C H -0.1910 0.8934 -0.1291 0.041 Uiso 1 1 d R

loop_
_atom_site_aniso_label
_atom_site_aniso_U_11
_atom_site_aniso_U_22
_atom_site_aniso_U_33
_atom_site_aniso_U_23
_atom_site_aniso_U_13
_atom_site_aniso_U_12
Tb1 0.01805(16) 0.01837(16) 0.01306(15) -0.00103(6) 0.00434(10) -0.00104(5)
O1 0.0348(17) 0.0314(19) 0.0163(15) -0.0027(12) 0.0048(13) -0.0129(13)
O2 0.0394(18) 0.0235(15) 0.0187(15) -0.0029(12) 0.0065(13) -0.0096(13)
O3 0.0287(18) 0.0304(18) 0.0234(17) -0.0048(12) 0.0080(15) -0.0057(12)
O4 0.0233(17) 0.031(2) 0.0224(18) -0.0043(11) 0.0076(14) -0.0045(11)
O5 0.050(2) 0.0221(18) 0.0268(19) 0.0002(13) -0.0154(17) 0.0047(13)
O6 0.0331(17) 0.0269(17) 0.0198(15) 0.0012(12) -0.0002(13) -0.0058(12)
O7 0.055(2) 0.032(2) 0.034(2) -0.0085(15) 0.0262(19) -0.0042(16)
O8 0.0358(18) 0.0347(19) 0.0300(19) 0.0063(15) 0.0175(15) 0.0048(15)
O9 0.037(2) 0.037(2) 0.0258(18) 0.0001(14) 0.0052(16) 0.0067(13)
O10 0.039(2) 0.065(3) 0.046(2) 0.032(2) 0.0260(18) 0.0255(18)
O11 0.0307(17) 0.0259(18) 0.042(2) 0.0009(16) 0.0184(15) -0.0047(13)
N1 0.034(2) 0.031(2) 0.0209(19) 0.0001(16) 0.0102(16) 0.0057(17)
N2 0.034(2) 0.041(2) 0.0212(19) 0.0109(18) 0.0094(16) 0.0097(17)
N3 0.036(2) 0.034(2) 0.0188(18) -0.0050(16) 0.0067(16) 0.0068(16)
N4 0.037(2) 0.036(2) 0.0188(18) 0.0036(16) 0.0009(15) 0.0033(16)
C1 0.042(3) 0.042(3) 0.016(2) 0.009(2) 0.0088(19) 0.003(2)
C2 0.022(2) 0.027(2) 0.019(2) 0.0046(16) 0.0014(16) 0.0037(16)
C3 0.021(2) 0.028(2) 0.019(2) 0.0001(17) 0.0071(16) 0.0032(16)
C4 0.022(2) 0.025(2) 0.0185(19) 0.0005(16) 0.0024(16) -0.0028(15)
C5 0.025(2) 0.019(2) 0.0166(19) -0.0020(15) 0.0042(16) -0.0008(15)
C6 0.023(2) 0.022(2) 0.018(2) -0.0001(16) 0.0063(16) 0.0016(16)
C7 0.027(2) 0.028(2) 0.024(2) 0.0038(18) 0.0051(17) 0.0090(17)
C8 0.022(2) 0.023(2) 0.0167(19) -0.0002(15) 0.0023(16) -0.0011(15)
C9 0.023(2) 0.030(2) 0.0143(18) 0.0002(16) 0.0035(15) 0.0078(16)
C10 0.045(3) 0.042(3) 0.017(2) 0.000(2) 0.002(2) 0.005(2)
C11 0.024(2) 0.025(2) 0.019(2) 0.0005(17) 0.0006(16) 0.0023(16)
C12 0.0169(19) 0.030(2) 0.0182(19) -0.0014(17) -0.0015(16) 0.0016(16)
C13 0.025(2) 0.027(2) 0.019(2) -0.0018(16) 0.0031(17) 0.0079(16)
C14 0.0179(19) 0.021(2) 0.020(2) 0.0019(15) 0.0008(16) 0.0022(15)
C15 0.024(2) 0.021(2) 0.020(2) -0.0025(16) 0.0083(17) -0.0017(15)
C16 0.025(2) 0.023(2) 0.027(2) -0.0004(17) 0.0039(17) 0.0053(16)
C17 0.020(2) 0.027(2) 0.0143(18) 0.0000(15) 0.0030(15) 0.0021(15)
C18 0.021(2) 0.027(3) 0.022(2) -0.0003(17) 0.0076(16) 0.0025(16)
OW1 0.077(4) 0.041(3) 0.112(6) -0.001(3) -0.006(4) 0.019(2)
OW2 0.048(2) 0.056(3) 0.054(3) -0.023(2) -0.019(2) 0.020(2)
OW3 0.0308(16) 0.0250(17) 0.0264(16) -0.0046(13) 0.0008(13) -0.0024(12)

loop_
_atom_type_symbol
_atom_type_description
_atom_type_scat_dispersion_real
_atom_type_scat_dispersion_imag
_atom_type_scat_source
C C 0.0033 0.0016 'International Tables Vol C Tables 4.2.6.8 and 6.1.1.4'
H H 0.0000 0.0000 'International Tables Vol C Tables 4.2.6.8 and 6.1.1.4'
N N 0.0061 0.0033 'International Tables Vol C Tables 4.2.6.8 and 6.1.1.4'
O O 0.0106 0.0060 'International Tables Vol C Tables 4.2.6.8 and 6.1.1.4'
Tb Tb -0.1723 4.1537 'International Tables Vol C Tables 4.2.6.8 and 6.1.1.4'

loop_
_geom_angle_atom_site_label_1
_geom_angle_atom_site_label_2
_geom_angle_atom_site_label_3
_geom_angle
_geom_angle_site_symmetry_1
_geom_angle_site_symmetry_3
O11 Tb1 O10 76.27(14) . .
O11 Tb1 O1 138.52(12) . .
O10 Tb1 O1 89.60(15) . .
O11 Tb1 O5 88.13(14) . .
O10 Tb1 O5 76.89(14) . .
O1 Tb1 O5 126.82(11) . .
O11 Tb1 O3 127.36(11) . .
O10 Tb1 O3 149.20(12) . .
O1 Tb1 O3 82.87(11) . .
O5 Tb1 O3 83.88(14) . .
O11 Tb1 O9 79.84(13) . .
O10 Tb1 O9 136.02(12) . .
O1 Tb1 O9 84.47(12) . .
O5 Tb1 O9 138.65(12) . .
O3 Tb1 O9 73.07(12) . .
O11 Tb1 O4 75.44(12) . .
O10 Tb1 O4 135.31(15) . .
O1 Tb1 O4 133.72(11) . .
O5 Tb1 O4 68.33(12) . .
O3 Tb1 O4 53.30(11) . .
O9 Tb1 O4 70.37(12) . .
O11 Tb1 O2 85.16(12) . .
O10 Tb1 O2 71.47(13) . .
O1 Tb1 O2 53.37(10) . .
O5 Tb1 O2 148.35(13) . .
O3 Tb1 O2 124.15(12) . .
O9 Tb1 O2 70.18(12) . .
O4 Tb1 O2 138.40(12) . .
O11 Tb1 O6 132.40(12) . .
O10 Tb1 O6 70.13(11) . .
O1 Tb1 O6 74.51(11) . .
O5 Tb1 O6 52.42(10) . .
O3 Tb1 O6 79.08(11) . .
O9 Tb1 O6 146.90(11) . .
O4 Tb1 O6 106.50(11) . .
O2 Tb1 O6 113.66(11) . .
O11 Tb1 C9 101.63(13) . .
O10 Tb1 C9 149.80(13) . .
O1 Tb1 C9 109.15(12) . .
O5 Tb1 C9 72.92(13) . .
O3 Tb1 C9 26.90(12) . .
O9 Tb1 C9 71.11(12) . .
O4 Tb1 C9 26.50(12) . .
O2 Tb1 C9 138.73(11) . .
O6 Tb1 C9 91.73(12) . .
O11 Tb1 C8 111.77(13) . .
O10 Tb1 C8 79.36(15) . .
O1 Tb1 C8 26.76(11) . .
O5 Tb1 C8 144.17(12) . .
O3 Tb1 C8 104.31(12) . .
O9 Tb1 C8 76.02(12) . .
O4 Tb1 C8 143.78(12) . .
O2 Tb1 C8 26.61(11) . .
O6 Tb1 C8 94.27(11) . .
C9 Tb1 C8 127.33(12) . .
O11 Tb1 C17 110.61(14) . .
O10 Tb1 C17 71.15(12) . .
O1 Tb1 C17 100.82(12) . .
O5 Tb1 C17 26.09(11) . .
O3 Tb1 C17 80.97(12) . .
O9 Tb1 C17 152.70(12) . .
O4 Tb1 C17 87.49(12) . .
O2 Tb1 C17 134.04(12) . .
O6 Tb1 C17 26.34(11) . .
C9 Tb1 C17 81.93(12) . .
C8 Tb1 C17 119.54(13) . .
C8 O1 Tb1 94.7(2) . .
C8 O2 Tb1 91.3(3) . .
C9 O3 Tb1 92.8(3) . .
C9 O4 Tb1 91.7(3) . .
C17 O5 Tb1 95.8(3) . .
C17 O6 Tb1 90.4(3) . .
C18 O7 H7 109.5 . .
Tb1 O9 H9B 109.4 . .
Tb1 O9 H9C 109.4 . .
H9B O9 H9C 109.5 . .
Tb1 O10 H10C 109.5 . .
Tb1 O10 H10D 109.3 . .
H10C O10 H10D 109.5 . .
Tb1 O11 H11A 109.2 . .
Tb1 O11 H11B 109.5 . .
H11A O11 H11B 109.5 . .
C1 N1 C3 107.2(4) . .
C1 N1 H1A 126.4 . .
C3 N1 H1A 126.4 . .
C1 N2 C2 103.8(4) . .
C10 N3 C12 108.5(4) . .
C10 N3 H3A 125.7 . .
C12 N3 H3A 125.7 . .
C10 N4 C11 108.6(4) . .
N2 C1 N1 113.7(4) . .
N2 C1 H1B 123.2 . .
N1 C1 H1B 123.1 . .
C7 C2 N2 129.4(4) . .
C7 C2 C3 120.7(4) . .
N2 C2 C3 109.9(4) . .
N1 C3 C2 105.3(4) . .
N1 C3 C4 132.8(4) . 2_645
C2 C3 C4 121.8(4) . 2_645
C5 C4 C3 117.4(4) . 2_655
C5 C4 H4A 121.3 . .
C3 C4 H4A 121.3 2_655 .
C4 C5 C6 121.2(4) . 2_655
C4 C5 C8 118.0(4) . .
C6 C5 C8 120.7(4) 2_655 .
C7 C6 C5 120.7(4) . 2_645
C7 C6 C9 115.5(4) . .
C5 C6 C9 123.6(4) 2_645 .
C2 C7 C6 118.1(4) . .
C2 C7 H7A 121.0 . .
C6 C7 H7A 121.0 . .
O2 C8 O1 120.6(4) . .
O2 C8 C5 119.5(4) . .
O1 C8 C5 119.9(4) . .
O2 C8 Tb1 62.1(2) . .
O1 C8 Tb1 58.5(2) . .
C5 C8 Tb1 178.4(3) . .
O4 C9 O3 121.8(4) . .
O4 C9 C6 119.4(4) . .
O3 C9 C6 118.6(4) . .
O4 C9 Tb1 61.8(2) . .
O3 C9 Tb1 60.3(2) . .
C6 C9 Tb1 169.5(3) . .
N4 C10 N3 110.6(4) . .
N4 C10 H10A 124.7 . .
N3 C10 H10A 124.7 . .
C16 C11 N4 133.1(4) . .
C16 C11 C12 121.2(4) . .
N4 C11 C12 105.7(4) . .
N3 C12 C13 132.4(4) . .
N3 C12 C11 106.6(4) . .
C13 C12 C11 121.0(4) . .
C14 C13 C12 117.8(4) . .
C14 C13 H13A 121.1 . .
C12 C13 H13A 121.1 . .
C13 C14 C15 121.2(4) . .
C13 C14 C17 117.8(4) . .
C15 C14 C17 120.9(4) . .
C16 C15 C14 121.0(4) . .
C16 C15 C18 119.8(4) . .
C14 C15 C18 119.1(4) . .
C15 C16 C11 117.9(4) . .
C15 C16 H16A 121.0 . .
C11 C16 H16A 121.0 . .
O5 C17 O6 121.3(4) . .
O5 C17 C14 118.2(4) . .
O6 C17 C14 120.5(4) . .
O5 C17 Tb1 58.1(2) . .
O6 C17 Tb1 63.2(2) . .
C14 C17 Tb1 176.3(3) . .
O8 C18 O7 126.7(4) . .
O8 C18 C15 117.2(4) . .
O7 C18 C15 116.1(4) . .
HW1A OW1 HW1B 109.5 . .
HW2B OW2 HW2C 109.5 . .
HW3B OW3 HW3C 109.5 . .

loop_
_geom_bond_atom_site_label_1
_geom_bond_atom_site_label_2
_geom_bond_distance
_geom_bond_site_symmetry_2
Tb1 O11 2.346(3) .
Tb1 O10 2.375(3) .
Tb1 O1 2.397(3) .
Tb1 O5 2.418(3) .
Tb1 O3 2.436(4) .
Tb1 O9 2.464(4) .
Tb1 O4 2.471(3) .
Tb1 O2 2.476(3) .
Tb1 O6 2.531(3) .
Tb1 C9 2.801(4) .
Tb1 C8 2.802(4) .
Tb1 C17 2.834(4) .
O1 C8 1.266(5) .
O2 C8 1.255(5) .
O3 C9 1.269(6) .
O4 C9 1.250(5) .
O5 C17 1.253(5) .
O6 C17 1.257(5) .
O7 C18 1.257(6) .
O7 H7 0.8200 .
O8 C18 1.247(6) .
O9 H9B 0.8501 .
O9 H9C 0.8499 .
O10 H10C 0.8499 .
O10 H10D 0.8499 .
O11 H11A 0.8499 .
O11 H11B 0.8500 .
N1 C1 1.338(6) .
N1 C3 1.364(6) .
N1 H1A 0.8600 .
N2 C1 1.322(6) .
N2 C2 1.385(6) .
N3 C10 1.322(7) .
N3 C12 1.374(5) .
N3 H3A 0.8600 .
N4 C10 1.320(7) .
N4 C11 1.385(6) .
C1 H1B 0.9300 .
C2 C7 1.384(6) .
C2 C3 1.394(6) .
C3 C4 1.397(6) 2_645
C4 C5 1.378(6) .
C4 C3 1.397(6) 2_655
C4 H4A 0.9300 .
C5 C6 1.410(6) 2_655
C5 C8 1.500(6) .
C6 C7 1.393(6) .
C6 C5 1.410(6) 2_645
C6 C9 1.499(6) .
C7 H7A 0.9300 .
C10 H10A 0.9300 .
C11 C16 1.380(6) .
C11 C12 1.404(6) .
C12 C13 1.387(6) .
C13 C14 1.369(6) .
C13 H13A 0.9300 .
C14 C15 1.418(6) .
C14 C17 1.500(6) .
C15 C16 1.372(6) .
C15 C18 1.515(6) .
C16 H16A 0.9300 .
OW1 HW1A 0.8499 .
OW1 HW1B 0.8500 .
OW2 HW2B 0.8500 .
OW2 HW2C 0.8500 .
OW3 HW3B 0.8500 .
OW3 HW3C 0.8499 .
